data_2101840
loop_
_publ_author_name
'Ferguson, George'

_publ_section_title
;
 Crystal Engineering Using Bisphenols and Trisphenols. Complexes with
 Hexamethylenetetramine (HMTA): Strings, Multiple Helices and
 Chains-of-Rings in the Crystal Structures of the Adducts of HTMA with
 4,4'-Thiodiphenol (1/1), 4,4'-Sulfonyldiphenol (1/1),
 4,4'-Isopropylidenediphenol (1/1), 1,1,1-Tris(4-hydroxyphenyl)ethane
 (1/2) and 1,3,5-Trihydroxybenzene (2/3)
;
_journal_issue 3
_journal_name_full 'Acta Crystallographica Section B'
_journal_page_first 521
_journal_page_last 533
_journal_paper_doi 10.1107/S0108768196014048
_journal_volume 53
_journal_year 1997
_chemical_formula_moiety '(C6 H6 O3) . 1.5(C6 H12 N4)'
_chemical_formula_sum 'C15 H24 N6 O3'
_chemical_formula_weight 336.40
_chemical_name_systematic ?
_space_group_IT_number 15
_symmetry_cell_setting monoclinic
_symmetry_space_group_name_Hall '-C 2yc'
_symmetry_space_group_name_H-M 'C 1 2/c 1'
_cell_angle_alpha 90.00
_cell_angle_beta 96.822(11)
_cell_angle_gamma 90.00
_cell_formula_units_Z 8
_cell_length_a 23.598(2)
_cell_length_b 7.136(2)
_cell_length_c 19.445(3)
_cell_measurement_reflns_used 25
_cell_measurement_temperature 294.0(10)
_cell_measurement_theta_max 18.01
_cell_measurement_theta_min 10.44
_cell_volume 3251.3(11)
_computing_cell_refinement 'SET4 and CELDIM (Enraf-Nonius, 1992)'
_computing_data_collection 'CAD4 (Enraf-Nonius, 1992)'
_computing_data_reduction 'DATRD2 in NRCVAX94 (Gabe, Le Page, Charland, Lee & White, 1989)'
_computing_molecular_graphics 'NRCVAX94, PLATON (Spek, 1995a) and PLUTON (Spek 1995b)'
_computing_publication_material 'NRCVAX94, SHELXL93  and WordPerfect macro PREPCIF'
_computing_structure_refinement 'NRCVAX94 and SHELXL93 (Sheldrick, 1993)'
_computing_structure_solution 'SHELXS86 (Sheldrick, 1986)'
_diffrn_ambient_temperature 294.0(10)
_diffrn_measurement_device 'Enraf-Nonius CAD-4'
_diffrn_measurement_method \q/2\q
_diffrn_radiation_monochromator graphite
_diffrn_radiation_source 'X-ray tube'
_diffrn_radiation_type 'Molybdenum K\a'
_diffrn_radiation_wavelength 0.7107
_diffrn_reflns_av_R_equivalents 0.019
_diffrn_reflns_av_sigmaI/netI 0.1110
_diffrn_reflns_limit_h_max 29
_diffrn_reflns_limit_h_min -30
_diffrn_reflns_limit_k_max 9
_diffrn_reflns_limit_k_min 0
_diffrn_reflns_limit_l_max 24
_diffrn_reflns_limit_l_min 0
_diffrn_reflns_number 3619
_diffrn_reflns_theta_max 27
_diffrn_reflns_theta_min 2
_diffrn_standards_decay_% 2.2
_diffrn_standards_interval_time 120
_diffrn_standards_number 3
_exptl_absorpt_coefficient_mu 0.099
_exptl_absorpt_correction_T_max 1.0
_exptl_absorpt_correction_T_min 1.0
_exptl_absorpt_correction_type none
_exptl_crystal_colour colorless
_exptl_crystal_density_diffrn 1.375
_exptl_crystal_density_meas ?
_exptl_crystal_description plate
_exptl_crystal_F_000 1440
_exptl_crystal_size_max 0.42
_exptl_crystal_size_mid 0.35
_exptl_crystal_size_min 0.21
_refine_diff_density_max 0.184
_refine_diff_density_min -0.176
_refine_ls_extinction_method none
_refine_ls_goodness_of_fit_all 0.923
_refine_ls_goodness_of_fit_obs 1.198
_refine_ls_hydrogen_treatment 'riding (C-H 0.93 to 0.97, O-H 0.82\%A)'
_refine_ls_matrix_type full
_refine_ls_number_parameters 221
_refine_ls_number_reflns 3521
_refine_ls_number_restraints 0
_refine_ls_restrained_S_all 0.923
_refine_ls_restrained_S_obs 1.198
_refine_ls_R_factor_all 0.1774
_refine_ls_R_factor_obs 0.0628
_refine_ls_shift/esd_max 0.000
_refine_ls_shift/esd_mean 0.000
_refine_ls_structure_factor_coef Fsqd
_refine_ls_weighting_details 'w=1/[\s^2^(Fo^2^)+(0.0478P)^2^] where P=(Fo^2^+2Fc^2^)/3'
_refine_ls_weighting_scheme calc
_refine_ls_wR_factor_all 0.1392
_refine_ls_wR_factor_obs 0.1138
_reflns_number_observed 1516
_reflns_number_total 3521
_reflns_observed_criterion >2\s(I)
_cod_data_source_file ab0361.cif
_cod_data_source_block 6
_cod_depositor_comments
;
The following automatic conversions were performed:

'_refine_ls_weighting_scheme' value 'calc
w=1/[\s^2^(Fo^2^)+(0.0478P)^2^] where P=(Fo^2^+2Fc^2^)/3' was changed
to 'calc'. New tag '_refine_ls_weighting_details' was created. The
value of the new tag was set to 'w=1/[\s^2^(Fo^2^)+(0.0478P)^2^]
where P=(Fo^2^+2Fc^2^)/3'.

Automatic conversion script
Id: cif_fix_values 3143 2015-03-26 13:38:13Z robertas 
;
_cod_original_cell_volume 3251.2(11)
_cod_original_sg_symbol_H-M 'C 2/c'
_cod_database_code 2101840

loop_
_symmetry_equiv_pos_as_xyz
'x, y, z'
'-x, y, -z+1/2'
'x+1/2, y+1/2, z'
'-x+1/2, y+1/2, -z+1/2'
'-x, -y, -z'
'x, -y, z-1/2'
'-x+1/2, -y+1/2, -z'
'x+1/2, -y+1/2, z-1/2'

loop_
_atom_site_aniso_label
_atom_site_aniso_U_11
_atom_site_aniso_U_22
_atom_site_aniso_U_33
_atom_site_aniso_U_12
_atom_site_aniso_U_13
_atom_site_aniso_U_23
O1 0.0475(14) 0.062(2) 0.092(2) 0.0146(12) 0.0158(14) 0.0452(15)
O3 0.0430(14) 0.0438(14) 0.077(2) 0.0126(11) 0.0244(12) 0.0128(13)
O5 0.0421(13) 0.057(2) 0.073(2) 0.0207(12) 0.0136(11) 0.0322(13)
C1 0.049(2) 0.032(2) 0.036(2) 0.004(2) 0.007(2) 0.012(2)
C2 0.038(2) 0.036(2) 0.038(2) 0.0117(15) 0.0057(14) 0.002(2)
C3 0.031(2) 0.039(2) 0.034(2) 0.0040(15) 0.0048(14) -0.003(2)
C4 0.044(2) 0.030(2) 0.035(2) 0.0015(15) 0.0062(14) 0.0036(14)
C5 0.038(2) 0.033(2) 0.030(2) 0.0064(15) 0.0028(13) 0.0043(15)
C6 0.031(2) 0.045(2) 0.041(2) 0.007(2) 0.0063(14) 0.010(2)
N11 0.042(2) 0.032(2) 0.042(2) 0.0055(12) 0.0040(13) 0.0065(13)
C12 0.052(2) 0.053(2) 0.033(2) 0.003(2) 0.0097(15) 0.001(2)
N13 0.0348(13) 0.038(2) 0.0435(15) 0.0075(12) 0.0068(12) 0.0025(13)
C14 0.049(2) 0.029(2) 0.052(2) 0.003(2) 0.005(2) 0.006(2)
N15 0.0393(14) 0.0329(15) 0.046(2) 0.0012(13) 0.0100(12) 0.0034(14)
C16 0.035(2) 0.039(2) 0.060(2) 0.003(2) 0.005(2) 0.002(2)
C17 0.061(2) 0.030(2) 0.066(2) -0.005(2) 0.010(2) -0.003(2)
C18 0.035(2) 0.059(2) 0.059(2) -0.005(2) -0.004(2) 0.014(2)
C19 0.070(2) 0.054(2) 0.037(2) 0.008(2) 0.015(2) 0.000(2)
N10 0.056(2) 0.039(2) 0.045(2) -0.0041(15) -0.0031(14) -0.0047(14)
N21 0.044(2) 0.0339(15) 0.040(2) 0.0049(13) 0.0078(12) 0.0019(13)
C22 0.056(2) 0.047(2) 0.039(2) 0.006(2) 0.013(2) -0.003(2)
N23 0.063(2) 0.044(2) 0.046(2) 0.0236(15) 0.0090(14) 0.002(2)
C24 0.111(5) 0.027(3) 0.052(3) 0.000 0.007(3) 0.000
C25 0.047(3) 0.026(2) 0.061(3) 0.000 0.018(2) 0.000
C26 0.046(2) 0.063(2) 0.050(2) 0.011(2) 0.001(2) 0.003(2)

loop_
_atom_site_label
_atom_site_fract_x
_atom_site_fract_y
_atom_site_fract_z
_atom_site_U_iso_or_equiv
_atom_site_thermal_displace_type
_atom_site_calc_flag
_atom_site_refinement_flags
_atom_site_occupancy
_atom_site_type_symbol
O1 0.08055(9) -0.0337(3) 0.51823(13) 0.0664(8) Uani d . 1 O
O3 0.21032(8) 0.3343(3) 0.40077(13) 0.0531(7) Uani d . 1 O
O5 0.01941(8) 0.5283(3) 0.41161(12) 0.0568(7) Uani d . 1 O
C1 0.09416(12) 0.1180(4) 0.48081(14) 0.0385(8) Uani d . 1 C
C2 0.14745(12) 0.1411(4) 0.45930(14) 0.0369(7) Uani d . 1 C
C3 0.15785(12) 0.2978(4) 0.42123(14) 0.0344(7) Uani d . 1 C
C4 0.11563(12) 0.4286(4) 0.40377(14) 0.0361(7) Uani d . 1 C
C5 0.06260(12) 0.4041(4) 0.42639(14) 0.0340(7) Uani d . 1 C
C6 0.05156(12) 0.2481(4) 0.46468(14) 0.0391(8) Uani d . 1 C
N11 0.15670(10) -0.2708(3) 0.59019(12) 0.0390(6) Uani d . 1 N
C12 0.19623(12) -0.4015(5) 0.56327(14) 0.0457(8) Uani d . 1 C
N13 0.22300(10) -0.5286(3) 0.61708(12) 0.0385(6) Uani d . 1 N
C14 0.17706(12) -0.6313(4) 0.6464(2) 0.0436(8) Uani d . 1 C
N15 0.13696(10) -0.5070(3) 0.67538(12) 0.0390(6) Uani d . 1 N
C16 0.11240(12) -0.3817(4) 0.6199(2) 0.0447(8) Uani d . 1 C
C17 0.18796(14) -0.1633(4) 0.6470(2) 0.0522(9) Uani d . 1 C
C18 0.25283(12) -0.4129(5) 0.6731(2) 0.0518(9) Uani d . 1 C
C19 0.16913(14) -0.3929(5) 0.7291(2) 0.0529(9) Uani d . 1 C
N10 0.21466(11) -0.2838(4) 0.70277(13) 0.0473(7) Uani d . 1 N
N21 0.02194(10) 0.7951(3) 0.31046(12) 0.0390(6) Uani d . 1 N
C22 -0.02502(13) 0.9154(5) 0.32753(15) 0.0469(9) Uani d . 1 C
N23 -0.04728(11) 1.0347(4) 0.26962(13) 0.0508(8) Uani d . 1 N
C24 0.0000 1.1475(7) 0.2500 0.064(2) Uani d S 1 C
C25 0.0000 0.6807(6) 0.2500 0.0438(12) Uani d S 1 C
C26 -0.06744(13) 0.9155(5) 0.2106(2) 0.0532(9) Uani d . 1 C
H1 0.1094 -0.0949 0.5302 0.100 Uiso calc R 1 H
H3 0.2292 0.2375 0.4025 0.080 Uiso calc R 1 H
H5 0.0298 0.6128 0.3874 0.085 Uiso calc R 1 H
H2 0.17590 0.0522 0.47032 0.044 Uiso calc R 1 H
H4 0.12265 0.5323 0.37708 0.043 Uiso calc R 1 H
H6 0.01582 0.2311 0.47937 0.047 Uiso calc R 1 H
H12A 0.22574 -0.3313 0.54385 0.055 Uiso calc R 1 H
H12B 0.17581 -0.4749 0.52630 0.055 Uiso calc R 1 H
H14A 0.15644 -0.7072 0.6103 0.052 Uiso calc R 1 H
H14B 0.19398 -0.7151 0.6824 0.052 Uiso calc R 1 H
H16A 0.08568 -0.2970 0.6381 0.054 Uiso calc R 1 H
H16B 0.09142 -0.4556 0.5835 0.054 Uiso calc R 1 H
H17A 0.21726 -0.0891 0.6289 0.063 Uiso calc R 1 H
H17B 0.16182 -0.0778 0.6658 0.063 Uiso calc R 1 H
H18A 0.27058 -0.4946 0.7094 0.062 Uiso calc R 1 H
H18B 0.28283 -0.3421 0.6550 0.062 Uiso calc R 1 H
H19A 0.18580 -0.4742 0.7660 0.063 Uiso calc R 1 H
H19B 0.14313 -0.3079 0.7484 0.063 Uiso calc R 1 H
H22A -0.05560 0.8373 0.34069 0.056 Uiso calc R 1 H
H22B -0.01153 0.9935 0.36692 0.056 Uiso calc R 1 H
H24A -0.0141 1.2277 0.2114 0.076 Uiso calc PR 0.50 H
H24B 0.0141 1.2276 0.2886 0.076 Uiso calc PR 0.50 H
H25A 0.0304 0.6006 0.2375 0.053 Uiso calc PR 0.50 H
H25B -0.0304 0.6006 0.2625 0.053 Uiso calc PR 0.50 H
H26A -0.08226 0.9939 0.1718(2) 0.064 Uiso calc R 1 H
H26B -0.09842 0.8375 0.2227 0.064 Uiso calc R 1 H

loop_
_atom_type_symbol
_atom_type_description
_atom_type_scat_dispersion_real
_atom_type_scat_dispersion_imag
_atom_type_scat_source
C C 0.0033 0.0016 'International Tables Vol C Tables 4.2.6.8 and 6.1.1.4'
H H 0.0000 0.0000 'International Tables Vol C Tables 4.2.6.8 and 6.1.1.4'
N N 0.0061 0.0033 'International Tables Vol C Tables 4.2.6.8 and 6.1.1.4'
O O 0.0106 0.0060 'International Tables Vol C Tables 4.2.6.8 and 6.1.1.4'

loop_
_geom_angle_atom_site_label_1
_geom_angle_atom_site_label_2
_geom_angle_atom_site_label_3
_geom_angle_site_symmetry_1
_geom_angle_site_symmetry_3
_geom_angle
O1 C1 C6 . . 116.4(3)
O1 C1 C2 . . 122.5(3)
C2 C1 C6 . . 121.1(3)
C1 C2 C3 . . 119.0(3)
O3 C3 C4 . . 116.9(3)
O3 C3 C2 . . 122.3(3)
C2 C3 C4 . . 120.8(3)
C3 C4 C5 . . 119.3(3)
O5 C5 C6 . . 117.1(2)
O5 C5 C4 . . 122.3(3)
C4 C5 C6 . . 120.5(3)
C1 C6 C5 . . 119.1(3)
C12 N11 C17 . . 108.5(2)
C12 N11 C16 . . 108.0(2)
C16 N11 C17 . . 107.5(2)
N11 C12 N13 . . 112.2(2)
C12 N13 C18 . . 107.9(2)
C12 N13 C14 . . 107.9(2)
C14 N13 C18 . . 107.4(2)
N15 C14 N13 . . 112.8(2)
C14 N15 C19 . . 108.0(2)
C14 N15 C16 . . 107.7(2)
C16 N15 C19 . . 108.2(2)
N15 C16 N11 . . 112.2(2)
N10 C17 N11 . . 112.6(2)
N10 C18 N13 . . 112.5(2)
N10 C19 N15 . . 112.7(2)
C18 N10 C17 . . 108.1(2)
C18 N10 C19 . . 108.4(2)
C17 N10 C19 . . 107.5(2)
C22 N21 C26 . 2 108.5(2)
C22 N21 C25 . . 107.5(2)
C25 N21 C26 . 2 107.5(2)
N21 C22 N23 . . 112.2(2)
C22 N23 C26 . . 108.7(3)
C22 N23 C24 . . 107.9(2)
C24 N23 C26 . . 107.6(2)
N23 C24 N23 2 . 113.2(4)
N21 C25 N21 2 . 112.7(3)
N21 C26 N23 2 . 112.2(2)

loop_
_geom_bond_atom_site_label_1
_geom_bond_atom_site_label_2
_geom_bond_site_symmetry_2
_geom_bond_distance
O1 C1 . 1.364(3)
O3 C3 . 1.370(3)
O5 C5 . 1.355(3)
C1 C2 . 1.382(4)
C1 C6 . 1.377(4)
C2 C3 . 1.379(4)
C3 C4 . 1.378(4)
C4 C5 . 1.386(4)
C5 C6 . 1.381(4)
N11 C12 . 1.460(3)
N11 C16 . 1.482(3)
N11 C17 . 1.470(4)
C12 N13 . 1.470(4)
N13 C14 . 1.478(3)
N13 C18 . 1.477(4)
C14 N15 . 1.459(3)
N15 C16 . 1.467(4)
N15 C19 . 1.463(4)
C17 N10 . 1.466(4)
C18 N10 . 1.455(4)
C19 N10 . 1.467(4)
N21 C22 . 1.470(3)
N21 C26 2 1.471(4)
N21 C25 . 1.474(3)
C22 N23 . 1.459(4)
N23 C24 . 1.463(4)
N23 C26 . 1.462(4)
C24 N23 2 1.463(3)
C25 N21 2 1.474(3)
C26 N21 2 1.471(4)

loop_
_geom_torsion_atom_site_label_1
_geom_torsion_atom_site_label_2
_geom_torsion_atom_site_label_3
_geom_torsion_atom_site_label_4
_geom_torsion_site_symmetry_1
_geom_torsion_site_symmetry_4
_geom_torsion
O1 C1 C2 C3 . . 179.6(3)
C6 C1 C2 C3 . . 0.2(4)
C1 C2 C3 O3 . . 177.0(3)
C1 C2 C3 C4 . . -1.0(4)
O3 C3 C4 C5 . . -176.5(3)
C2 C3 C4 C5 . . 1.7(4)
C3 C4 C5 O5 . . 179.4(3)
C3 C4 C5 C6 . . -1.5(4)
O1 C1 C6 C5 . . -179.5(3)
C2 C1 C6 C5 . . -0.1(5)
O5 C5 C6 C1 . . 179.9(3)
C4 C5 C6 C1 . . 0.7(4)
C17 N11 C12 N13 . . 57.7(3)
C16 N11 C12 N13 . . -58.5(3)
N11 C12 N13 C18 . . -57.8(3)
N11 C12 N13 C14 . . 58.0(3)
C12 N13 C14 N15 . . -58.2(3)
C18 N13 C14 N15 . . 57.9(3)
N13 C14 N15 C19 . . -58.2(3)
N13 C14 N15 C16 . . 58.4(3)
C14 N15 C16 N11 . . -58.5(3)
C19 N15 C16 N11 . . 57.9(3)
C12 N11 C16 N15 . . 58.9(3)
C17 N11 C16 N15 . . -58.0(3)
C12 N11 C17 N10 . . -57.7(3)
C16 N11 C17 N10 . . 58.9(3)
C12 N13 C18 N10 . . 58.4(3)
C14 N13 C18 N10 . . -57.7(3)
C14 N15 C19 N10 . . 57.9(3)
C16 N15 C19 N10 . . -58.4(3)
N13 C18 N10 C17 . . -58.2(3)
N13 C18 N10 C19 . . 58.0(3)
N11 C17 N10 C18 . . 57.8(3)
N11 C17 N10 C19 . . -59.1(3)
N15 C19 N10 C18 . . -58.0(3)
N15 C19 N10 C17 . . 58.6(3)
C26 N21 C22 N23 2 . 57.8(3)
C25 N21 C22 N23 . . -58.1(3)
N21 C22 N23 C26 . . 58.8(3)
N21 C22 N23 C24 . . -57.6(3)
C22 N23 C24 N23 . 2 58.5(2)
C26 N23 C24 N23 . 2 -58.5(2)
C22 N21 C25 N21 . 2 58.3(2)
C26 N21 C25 N21 2 2 -58.3(2)
C22 N23 C26 N21 . 2 -58.8(3)
C24 N23 C26 N21 . 2 57.8(3)
